data_4338336
loop_
_publ_author_name
'Chi, Ying-Nan'
'Shen, Pan-Pan'
'Cui, Feng-Yun'
'Lin, Zheng-Guo'
'Chen, Shi-Lu'
'Hu, Chang-Wen'

_publ_section_title
;
 Symmetry Breaking of \a-[H2W12O40](6-) Depends on the Transformation of
 Isopolyoxotungstates.
;
_journal_issue 10
_journal_name_full 'Inorganic chemistry'
_journal_page_first 5029
_journal_page_last 5036
_journal_paper_doi 10.1021/ic500062j
_journal_volume 53
_journal_year 2014
_chemical_formula_sum 'C60 H44 Cl4 Cu4 N12 O32 W10'
_chemical_formula_weight 3679.53
_chemical_name_systematic
; 
 ? 
;
_space_group_IT_number 2
_symmetry_space_group_name_Hall '-P 1'
_symmetry_space_group_name_H-M 'P -1'
_atom_sites_solution_hydrogens geom
_atom_sites_solution_primary direct
_atom_sites_solution_secondary difmap
_audit_creation_method SHELXL-97
_cell_angle_alpha 84.306(2)
_cell_angle_beta 72.7310(10)
_cell_angle_gamma 77.7570(10)
_cell_formula_units_Z 1
_cell_length_a 10.6480(10)
_cell_length_b 12.2469(11)
_cell_length_c 15.3821(14)
_cell_measurement_temperature 296(2)
_cell_volume 1870.5(3)
_computing_structure_refinement 'SHELXL-97 (Sheldrick, 1997)'
_computing_structure_solution 'SHELXS-97 (Sheldrick, 1990)'
_diffrn_ambient_temperature 296(2)
_diffrn_measured_fraction_theta_full 0.975
_diffrn_measured_fraction_theta_max 0.975
_diffrn_radiation_monochromator graphite
_diffrn_radiation_source 'fine-focus sealed tube'
_diffrn_radiation_type MoK\a
_diffrn_radiation_wavelength 0.71073
_diffrn_reflns_av_R_equivalents 0.0215
_diffrn_reflns_av_sigmaI/netI 0.0386
_diffrn_reflns_limit_h_max 12
_diffrn_reflns_limit_h_min -12
_diffrn_reflns_limit_k_max 14
_diffrn_reflns_limit_k_min -14
_diffrn_reflns_limit_l_max 18
_diffrn_reflns_limit_l_min -10
_diffrn_reflns_number 9296
_diffrn_reflns_theta_full 25.00
_diffrn_reflns_theta_max 25.00
_diffrn_reflns_theta_min 2.04
_exptl_absorpt_coefficient_mu 16.649
_exptl_crystal_density_diffrn 3.267
_exptl_crystal_density_method 'not measured'
_exptl_crystal_F_000 1668
_refine_diff_density_max 6.012
_refine_diff_density_min -7.121
_refine_diff_density_rms 1.275
_refine_ls_extinction_method none
_refine_ls_goodness_of_fit_ref 1.029
_refine_ls_hydrogen_treatment mixed
_refine_ls_matrix_type full
_refine_ls_number_parameters 550
_refine_ls_number_reflns 6424
_refine_ls_number_restraints 0
_refine_ls_restrained_S_all 1.029
_refine_ls_R_factor_all 0.0724
_refine_ls_R_factor_gt 0.0481
_refine_ls_shift/su_max 0.001
_refine_ls_shift/su_mean 0.000
_refine_ls_structure_factor_coef Fsqd
_refine_ls_weighting_details 'calc w=1/[\s^2^(Fo^2^)+(0.2400P)^2^+0.0000P] where P=(Fo^2^+2Fc^2^)/3'
_refine_ls_weighting_scheme calc
_refine_ls_wR_factor_gt 0.1688
_refine_ls_wR_factor_ref 0.2625
_reflns_number_gt 5643
_reflns_number_total 6424
_reflns_threshold_expression >2sigma(I)
_cod_data_source_file ic500062j_si_002.cif
_cod_data_source_block compound_4
_cod_depositor_comments 'Adding full bibliography for 4338332--4338336.cif.'
_cod_original_sg_symbol_H-M P-1
_cod_database_code 4338336

loop_
_symmetry_equiv_pos_as_xyz
'x, y, z'
'-x, -y, -z'

loop_
_atom_site_label
_atom_site_type_symbol
_atom_site_fract_x
_atom_site_fract_y
_atom_site_fract_z
_atom_site_U_iso_or_equiv
_atom_site_adp_type
_atom_site_occupancy
_atom_site_symmetry_multiplicity
_atom_site_calc_flag
_atom_site_refinement_flags
C1 C 0.9146(19) 0.1193(15) 0.2229(13) 0.025(4) Uani 1 1 d .
C2 C 0.9744(19) 0.0183(17) 0.1988(14) 0.027(4) Uani 1 1 d .
H2 H 1.0328 0.0047 0.1409 0.032 Uiso 1 1 calc R
C3 C 0.9489(18) -0.0646(18) 0.2598(13) 0.030(4) Uani 1 1 d .
H3 H 0.9981 -0.1364 0.2469 0.036 Uiso 1 1 calc R
C4 C 0.851(2) -0.0465(17) 0.3417(14) 0.029(4) Uani 1 1 d .
H4 H 0.8247 -0.1054 0.3810 0.035 Uiso 1 1 calc R
C5 C 0.795(2) 0.0626(16) 0.3623(13) 0.026(4) Uani 1 1 d .
C6 C 0.9082(18) 0.2356(16) 0.1688(13) 0.025(4) Uani 1 1 d .
C7 C 0.986(2) 0.2317(19) 0.0762(14) 0.032(5) Uani 1 1 d .
H7 H 1.0424 0.1676 0.0489 0.038 Uiso 1 1 calc R
C8 C 0.968(2) 0.3393(19) 0.0300(15) 0.038(5) Uani 1 1 d .
H8 H 1.0164 0.3515 -0.0301 0.045 Uiso 1 1 calc R
C9 C 0.885(2) 0.414(2) 0.0745(16) 0.040(5) Uani 1 1 d .
H9 H 0.8664 0.4805 0.0415 0.048 Uiso 1 1 calc R
C10 C 0.819(2) 0.4150(18) 0.1608(15) 0.034(5) Uani 1 1 d .
H10 H 0.7662 0.4810 0.1865 0.041 Uiso 1 1 calc R
C11 C 0.6948(19) 0.0941(16) 0.4476(12) 0.025(4) Uani 1 1 d .
C12 C 0.638(2) 0.0271(16) 0.5187(14) 0.030(4) Uani 1 1 d .
H12 H 0.6707 -0.0495 0.5142 0.036 Uiso 1 1 calc R
C13 C 0.542(2) 0.0609(18) 0.5932(13) 0.031(4) Uani 1 1 d .
H13 H 0.5057 0.0123 0.6395 0.037 Uiso 1 1 calc R
C14 C 0.498(2) 0.189(2) 0.5954(15) 0.041(5) Uani 1 1 d .
H14 H 0.4354 0.2212 0.6468 0.049 Uiso 1 1 calc R
C15 C 0.547(2) 0.2517(17) 0.5253(13) 0.030(4) Uani 1 1 d .
H15 H 0.5110 0.3279 0.5262 0.036 Uiso 1 1 calc R
C16 C 1.001(2) 0.3324(16) 0.3907(13) 0.027(4) Uani 1 1 d .
C17 C 1.062(2) 0.2178(17) 0.3775(15) 0.033(5) Uani 1 1 d .
H17 H 1.1257 0.1955 0.3233 0.039 Uiso 1 1 calc R
C18 C 1.022(2) 0.1375(17) 0.4488(14) 0.031(4) Uani 1 1 d .
H18 H 1.0559 0.0617 0.4403 0.038 Uiso 1 1 calc R
C19 C 0.930(2) 0.1746(18) 0.5323(15) 0.034(5) Uani 1 1 d .
H19 H 0.9061 0.1260 0.5822 0.041 Uiso 1 1 calc R
C20 C 0.875(2) 0.2946(17) 0.5350(13) 0.027(4) Uani 1 1 d .
C21 C 1.031(2) 0.4206(16) 0.3263(13) 0.029(4) Uani 1 1 d .
C22 C 1.123(2) 0.4135(18) 0.2448(15) 0.037(5) Uani 1 1 d .
H22 H 1.1768 0.3444 0.2274 0.044 Uiso 1 1 calc R
C23 C 1.140(3) 0.505(2) 0.1855(16) 0.046(6) Uani 1 1 d .
H23 H 1.2036 0.4987 0.1288 0.055 Uiso 1 1 calc R
C24 C 1.058(2) 0.6093(19) 0.2142(16) 0.044(6) Uani 1 1 d .
H24 H 1.0693 0.6740 0.1782 0.053 Uiso 1 1 calc R
C25 C 0.958(2) 0.6133(18) 0.2975(15) 0.038(5) Uani 1 1 d .
H25 H 0.8963 0.6794 0.3130 0.046 Uiso 1 1 calc R
C26 C 0.7749(19) 0.3442(15) 0.6130(13) 0.024(4) Uani 1 1 d .
C27 C 0.719(2) 0.2973(17) 0.6929(13) 0.031(4) Uani 1 1 d .
H27 H 0.7497 0.2214 0.7026 0.037 Uiso 1 1 calc R
C28 C 0.628(2) 0.3475(18) 0.7562(13) 0.035(5) Uani 1 1 d .
H28 H 0.5829 0.3082 0.8065 0.042 Uiso 1 1 calc R
C29 C 0.597(2) 0.465(2) 0.7490(15) 0.044(6) Uani 1 1 d .
H29 H 0.5475 0.5075 0.7994 0.053 Uiso 1 1 calc R
C30 C 0.6397(19) 0.5139(18) 0.6673(12) 0.029(4) Uani 1 1 d .
H30 H 0.6050 0.5887 0.6567 0.034 Uiso 1 1 calc R
Cl1 Cl 0.7526(5) 0.6934(4) 0.4982(3) 0.0317(11) Uani 1 1 d .
Cl2 Cl 0.6558(5) 0.4645(4) 0.3854(3) 0.0292(10) Uani 1 1 d .
Cu1 Cu 0.7223(2) 0.29239(17) 0.33648(14) 0.0203(5) Uani 1 1 d .
Cu2 Cu 0.8199(2) 0.51524(18) 0.47632(15) 0.0219(5) Uani 1 1 d .
N1 N 0.8226(15) 0.1402(14) 0.3062(10) 0.024(3) Uani 1 1 d .
N2 N 0.8279(16) 0.3235(13) 0.2106(11) 0.026(3) Uani 1 1 d .
N3 N 0.6482(17) 0.2130(14) 0.4512(11) 0.030(4) Uani 1 1 d .
N4 N 0.9096(16) 0.3594(13) 0.4667(11) 0.025(3) Uani 1 1 d .
N5 N 0.9499(17) 0.5251(13) 0.3551(11) 0.029(4) Uani 1 1 d .
N6 N 0.7343(15) 0.4549(13) 0.5990(11) 0.024(3) Uani 1 1 d .
O1 O 0.6351(12) -0.1424(10) 0.0390(8) 0.018(3) Uani 1 1 d .
O2 O 0.3252(11) -0.0545(9) 0.0984(8) 0.016(3) Uani 1 1 d .
O3 O 0.8311(12) 0.1988(13) -0.0787(9) 0.029(3) Uani 1 1 d .
O4 O 0.5502(12) 0.2500(10) -0.0305(8) 0.016(2) Uani 1 1 d .
O5 O 0.2648(12) 0.1559(11) 0.1389(8) 0.018(3) Uani 1 1 d .
O6 O 0.2185(13) -0.0143(11) 0.2779(8) 0.024(3) Uani 1 1 d .
O7 O 0.7623(13) -0.1692(11) 0.1720(10) 0.026(3) Uani 1 1 d .
O8 O 0.7787(12) 0.0142(11) 0.0380(9) 0.020(3) Uani 1 1 d .
O9 O 0.4881(12) -0.0834(10) 0.2028(8) 0.017(2) Uani 1 1 d .
O10 O 0.6533(12) 0.0436(10) 0.2116(9) 0.019(3) Uani 1 1 d .
O11 O 0.3930(12) 0.1184(10) 0.2616(8) 0.017(3) Uani 1 1 d .
O12 O 0.6827(13) 0.2153(11) 0.0979(9) 0.024(3) Uani 1 1 d .
O13 O 0.5522(13) 0.2653(10) 0.2802(9) 0.021(3) Uani 1 1 d .
O14 O 0.4266(12) 0.2919(10) 0.1444(9) 0.021(3) Uani 1 1 d .
O15 O 0.5188(10) 0.0853(9) 0.0934(8) 0.016(3) Uani 1 1 d .
O16 O 0.2778(13) 0.3502(13) 0.0226(9) 0.030(3) Uani 1 1 d .
W1 W 0.66424(6) -0.06536(6) 0.13213(4) 0.0152(3) Uani 1 1 d .
W2 W 0.34248(6) 0.02144(6) 0.18926(4) 0.0139(3) Uani 1 1 d .
W3 W 0.37732(6) 0.23126(5) 0.04516(4) 0.0144(3) Uani 1 1 d .
W4 W 0.69955(6) 0.14565(6) -0.01144(4) 0.0155(3) Uani 1 1 d .
W5 W 0.53508(6) 0.18922(5) 0.20008(4) 0.0141(3) Uani 1 1 d .

loop_
_atom_site_aniso_label
_atom_site_aniso_U_11
_atom_site_aniso_U_22
_atom_site_aniso_U_33
_atom_site_aniso_U_23
_atom_site_aniso_U_13
_atom_site_aniso_U_12
C1 0.027(10) 0.016(9) 0.031(10) -0.002(8) -0.007(8) -0.004(8)
C2 0.022(9) 0.032(11) 0.027(10) -0.002(8) -0.012(8) 0.002(8)
C3 0.019(9) 0.039(12) 0.032(11) -0.001(9) -0.011(8) 0.002(8)
C4 0.032(11) 0.024(11) 0.029(10) 0.002(8) -0.011(8) 0.002(8)
C5 0.033(10) 0.020(10) 0.029(10) -0.004(8) -0.012(8) -0.007(8)
C6 0.019(9) 0.027(11) 0.031(10) 0.001(8) -0.009(8) -0.008(8)
C7 0.024(10) 0.040(12) 0.030(11) 0.005(9) -0.008(8) -0.003(9)
C8 0.038(12) 0.042(13) 0.033(12) 0.008(10) -0.006(9) -0.017(11)
C9 0.032(11) 0.042(14) 0.047(14) 0.008(11) -0.007(10) -0.019(11)
C10 0.034(11) 0.030(11) 0.041(12) 0.003(9) -0.012(10) -0.011(9)
C11 0.033(10) 0.023(10) 0.024(10) -0.001(8) -0.016(8) -0.006(8)
C12 0.043(12) 0.013(9) 0.039(11) -0.002(8) -0.011(9) -0.013(8)
C13 0.040(11) 0.038(11) 0.018(9) 0.009(8) -0.017(8) -0.008(9)
C14 0.040(12) 0.046(14) 0.034(12) -0.003(10) -0.004(10) -0.011(11)
C15 0.039(11) 0.025(11) 0.029(11) -0.005(8) -0.015(9) 0.000(9)
C16 0.032(10) 0.021(10) 0.030(10) -0.004(8) -0.013(8) -0.003(8)
C17 0.032(11) 0.026(11) 0.036(12) -0.009(9) -0.005(9) 0.001(9)
C18 0.035(11) 0.019(10) 0.034(11) -0.007(8) -0.006(9) 0.006(8)
C19 0.035(11) 0.035(12) 0.035(12) -0.006(9) -0.013(9) -0.004(9)
C20 0.031(10) 0.028(11) 0.026(10) -0.001(8) -0.014(8) -0.006(8)
C21 0.039(11) 0.019(10) 0.031(11) -0.012(8) -0.010(9) -0.007(8)
C22 0.044(13) 0.022(11) 0.037(12) -0.007(9) -0.002(10) -0.001(9)
C23 0.057(15) 0.034(13) 0.035(12) -0.001(10) 0.005(11) -0.009(11)
C24 0.052(14) 0.028(12) 0.043(13) -0.005(10) 0.003(11) -0.007(11)
C25 0.042(12) 0.024(11) 0.040(12) -0.004(9) 0.002(10) -0.003(9)
C26 0.029(10) 0.016(9) 0.031(10) -0.003(7) -0.012(8) -0.006(8)
C27 0.041(11) 0.029(11) 0.025(10) 0.001(8) -0.017(9) -0.001(9)
C28 0.048(12) 0.036(12) 0.015(9) 0.006(8) -0.003(9) -0.008(10)
C29 0.049(13) 0.043(14) 0.026(11) -0.003(9) 0.001(10) 0.005(11)
C30 0.031(10) 0.032(11) 0.018(9) 0.000(8) -0.005(8) 0.002(9)
Cl1 0.040(3) 0.012(2) 0.040(3) -0.0018(19) -0.010(2) -0.0001(19)
Cl2 0.033(2) 0.021(2) 0.036(3) -0.0087(19) -0.015(2) 0.0006(19)
Cu1 0.0239(11) 0.0155(11) 0.0223(11) -0.0014(8) -0.0089(9) -0.0020(9)
Cu2 0.0237(11) 0.0140(11) 0.0216(11) -0.0018(8) 0.0007(9) 0.0005(9)
N1 0.024(8) 0.030(9) 0.023(8) 0.000(7) -0.012(6) -0.005(7)
N2 0.034(9) 0.019(8) 0.029(8) 0.000(7) -0.009(7) -0.013(7)
N3 0.032(9) 0.027(9) 0.033(9) -0.002(7) -0.010(7) -0.010(7)
N4 0.033(9) 0.017(8) 0.027(9) -0.003(6) -0.013(7) -0.005(7)
N5 0.034(9) 0.022(9) 0.028(9) -0.004(7) -0.003(7) -0.006(7)
N6 0.018(7) 0.019(8) 0.033(9) -0.005(7) -0.005(7) -0.001(6)
O1 0.023(7) 0.011(6) 0.020(7) -0.001(5) -0.009(6) -0.002(5)
O2 0.016(6) 0.003(6) 0.026(7) -0.003(5) -0.007(5) 0.002(5)
O3 0.011(6) 0.047(9) 0.024(7) -0.004(6) 0.000(5) -0.003(6)
O4 0.018(6) 0.009(6) 0.022(6) 0.001(5) -0.008(5) 0.000(5)
O5 0.018(6) 0.024(7) 0.013(6) -0.001(5) -0.013(5) 0.005(5)
O6 0.033(7) 0.021(7) 0.013(6) 0.004(5) 0.004(5) -0.013(6)
O7 0.021(7) 0.022(7) 0.034(7) -0.009(6) -0.012(6) 0.005(5)
O8 0.014(6) 0.026(7) 0.021(6) 0.000(5) -0.007(5) -0.005(5)
O9 0.019(6) 0.016(6) 0.018(6) 0.002(5) -0.008(5) -0.003(5)
O10 0.020(6) 0.015(6) 0.021(6) 0.000(5) -0.009(5) -0.001(5)
O11 0.025(6) 0.016(6) 0.013(6) 0.002(5) -0.011(5) -0.003(5)
O12 0.030(7) 0.019(7) 0.026(7) 0.000(5) -0.010(6) -0.009(6)
O13 0.028(7) 0.016(6) 0.024(7) -0.007(5) -0.012(5) -0.003(5)
O14 0.023(7) 0.018(7) 0.023(7) -0.005(5) -0.006(5) -0.010(5)
O15 0.008(6) 0.015(7) 0.027(7) 0.003(5) -0.008(5) -0.004(5)
O16 0.021(7) 0.047(9) 0.026(7) -0.004(6) -0.015(6) -0.004(6)
W1 0.0160(4) 0.0141(4) 0.0152(4) -0.0016(3) -0.0074(3) 0.0025(3)
W2 0.0141(4) 0.0147(4) 0.0120(4) -0.0009(3) -0.0024(3) -0.0026(3)
W3 0.0166(4) 0.0119(4) 0.0142(4) -0.0010(3) -0.0062(3) 0.0015(3)
W4 0.0142(4) 0.0166(4) 0.0145(4) -0.0021(3) -0.0011(3) -0.0039(3)
W5 0.0155(4) 0.0145(4) 0.0131(4) -0.0046(3) -0.0050(3) -0.0013(3)

loop_
_atom_type_symbol
_atom_type_description
_atom_type_scat_dispersion_real
_atom_type_scat_dispersion_imag
_atom_type_scat_source
C C 0.0033 0.0016 'International Tables Vol C Tables 4.2.6.8 and 6.1.1.4'
H H 0.0000 0.0000 'International Tables Vol C Tables 4.2.6.8 and 6.1.1.4'
N N 0.0061 0.0033 'International Tables Vol C Tables 4.2.6.8 and 6.1.1.4'
O O 0.0106 0.0060 'International Tables Vol C Tables 4.2.6.8 and 6.1.1.4'
W W -0.8490 6.8722 'International Tables Vol C Tables 4.2.6.8 and 6.1.1.4'
Cu Cu 0.3201 1.2651 'International Tables Vol C Tables 4.2.6.8 and 6.1.1.4'
Cl Cl 0.1484 0.1585 'International Tables Vol C Tables 4.2.6.8 and 6.1.1.4'

loop_
_geom_angle_atom_site_label_1
_geom_angle_atom_site_label_2
_geom_angle_atom_site_label_3
_geom_angle
_geom_angle_site_symmetry_1
_geom_angle_site_symmetry_3
C2 C1 N1 121.9(19) . .
C2 C1 C6 132.6(19) . .
N1 C1 C6 105.0(15) . .
C1 C2 C3 118(2) . .
C1 C2 H2 121.2 . .
C3 C2 H2 121.2 . .
C2 C3 C4 121(2) . .
C2 C3 H3 119.3 . .
C4 C3 H3 119.3 . .
C5 C4 C3 117(2) . .
C5 C4 H4 121.7 . .
C3 C4 H4 121.7 . .
N1 C5 C4 121.3(19) . .
N1 C5 C11 116.1(18) . .
C4 C5 C11 122.5(18) . .
N2 C6 C7 126.8(19) . .
N2 C6 C1 118.3(17) . .
C7 C6 C1 114.8(17) . .
C6 C7 C8 111.4(19) . .
C6 C7 H7 124.3 . .
C8 C7 H7 124.3 . .
C9 C8 C7 116(2) . .
C9 C8 H8 121.8 . .
C7 C8 H8 121.8 . .
C8 C9 C10 130(3) . .
C8 C9 H9 115.1 . .
C10 C9 H9 115.1 . .
N2 C10 C9 120(2) . .
N2 C10 H10 120.1 . .
C9 C10 H10 120.1 . .
C12 C11 N3 119.0(17) . .
C12 C11 C5 129.1(18) . .
N3 C11 C5 111.8(16) . .
C13 C12 C11 126.2(19) . .
C13 C12 H12 116.9 . .
C11 C12 H12 116.9 . .
C12 C13 C14 113.1(18) . .
C12 C13 H13 123.4 . .
C14 C13 H13 123.4 . .
C15 C14 C13 120.3(19) . .
C15 C14 H14 119.8 . .
C13 C14 H14 119.8 . .
C14 C15 N3 124(2) . .
C14 C15 H15 118.0 . .
N3 C15 H15 118.0 . .
N4 C16 C21 116.5(18) . .
N4 C16 C17 118.4(19) . .
C21 C16 C17 125.1(19) . .
C16 C17 C18 118.9(18) . .
C16 C17 H17 120.5 . .
C18 C17 H17 120.5 . .
C19 C18 C17 119.2(19) . .
C19 C18 H18 120.4 . .
C17 C18 H18 120.4 . .
C18 C19 C20 115(2) . .
C18 C19 H19 122.3 . .
C20 C19 H19 122.3 . .
N4 C20 C26 116.4(18) . .
N4 C20 C19 121.4(18) . .
C26 C20 C19 122.1(18) . .
C22 C21 C16 127.2(19) . .
C22 C21 N5 119.9(19) . .
C16 C21 N5 112.9(17) . .
C21 C22 C23 122(2) . .
C21 C22 H22 118.9 . .
C23 C22 H22 118.9 . .
C22 C23 C24 118(2) . .
C22 C23 H23 121.2 . .
C24 C23 H23 121.2 . .
C25 C24 C23 119(2) . .
C25 C24 H24 120.5 . .
C23 C24 H24 120.5 . .
N5 C25 C24 122(2) . .
N5 C25 H25 119.2 . .
C24 C25 H25 119.2 . .
C27 C26 N6 118.2(18) . .
C27 C26 C20 129.7(19) . .
N6 C26 C20 112.1(17) . .
C28 C27 C26 125(2) . .
C28 C27 H27 117.5 . .
C26 C27 H27 117.5 . .
C27 C28 C29 118(2) . .
C27 C28 H28 121.0 . .
C29 C28 H28 121.0 . .
C30 C29 C28 117(2) . .
C30 C29 H29 121.3 . .
C28 C29 H29 121.3 . .
C29 C30 N6 121(2) . .
C29 C30 H30 119.7 . .
N6 C30 H30 119.7 . .
Cu1 Cl2 Cu2 111.8(2) . .
N3 Cu1 N1 80.7(7) . .
N3 Cu1 N2 161.7(7) . .
N1 Cu1 N2 81.0(7) . .
N3 Cu1 Cl2 98.2(5) . .
N1 Cu1 Cl2 164.3(4) . .
N2 Cu1 Cl2 99.6(5) . .
N3 Cu1 O13 90.8(6) . .
N1 Cu1 O13 91.5(5) . .
N2 Cu1 O13 89.1(6) . .
Cl2 Cu1 O13 104.2(3) . .
N4 Cu2 N5 81.1(7) . .
N4 Cu2 N6 79.4(7) . .
N5 Cu2 N6 159.7(7) . .
N4 Cu2 Cl1 168.2(5) . .
N5 Cu2 Cl1 98.0(5) . .
N6 Cu2 Cl1 99.9(4) . .
N4 Cu2 Cl2 87.2(5) . .
N5 Cu2 Cl2 86.0(5) . .
N6 Cu2 Cl2 98.6(5) . .
Cl1 Cu2 Cl2 104.49(19) . .
C5 N1 C1 120.7(17) . .
C5 N1 Cu1 118.3(14) . .
C1 N1 Cu1 120.9(13) . .
C10 N2 C6 115.6(18) . .
C10 N2 Cu1 129.2(15) . .
C6 N2 Cu1 114.7(13) . .
C15 N3 C11 117.0(17) . .
C15 N3 Cu1 129.3(14) . .
C11 N3 Cu1 112.8(12) . .
C20 N4 C16 126.2(18) . .
C20 N4 Cu2 117.3(14) . .
C16 N4 Cu2 116.5(14) . .
C25 N5 C21 119.1(17) . .
C25 N5 Cu2 127.6(14) . .
C21 N5 Cu2 112.8(13) . .
C26 N6 C30 118.9(17) . .
C26 N6 Cu2 114.8(12) . .
C30 N6 Cu2 126.3(13) . .
W3 O1 W1 172.5(8) 2_655 .
W2 O2 W4 174.3(7) . 2_655
W4 O4 W3 116.9(6) . .
W2 O5 W3 118.2(6) . .
W4 O8 W1 117.8(6) . .
W2 O9 W1 119.2(6) . .
W1 O10 W5 116.6(6) . .
W5 O11 W2 116.1(6) . .
W4 O12 W5 115.8(6) . .
W5 O13 Cu1 137.9(7) . .
W5 O14 W3 114.8(6) . .
W5 O15 W2 92.4(4) . .
W5 O15 W3 91.3(4) . .
W2 O15 W3 90.6(4) . .
W5 O15 W1 92.1(4) . .
W2 O15 W1 90.9(4) . .
W3 O15 W1 176.2(6) . .
W5 O15 W4 90.6(4) . .
W2 O15 W4 177.0(6) . .
W3 O15 W4 89.3(4) . .
W1 O15 W4 89.1(4) . .
O7 W1 O10 98.5(6) . .
O7 W1 O9 102.9(6) . .
O10 W1 O9 88.0(5) . .
O7 W1 O1 99.1(6) . .
O10 W1 O1 162.3(6) . .
O9 W1 O1 86.1(5) . .
O7 W1 O8 107.4(6) . .
O10 W1 O8 88.0(5) . .
O9 W1 O8 149.7(5) . .
O1 W1 O8 88.8(5) . .
O7 W1 O15 173.6(6) . .
O10 W1 O15 76.0(5) . .
O9 W1 O15 73.7(5) . .
O1 W1 O15 86.3(5) . .
O8 W1 O15 76.2(5) . .
O7 W1 W4 137.5(5) . .
O10 W1 W4 80.6(4) . .
O9 W1 W4 119.4(4) . .
O1 W1 W4 87.7(4) . .
O8 W1 W4 30.5(4) . .
O15 W1 W4 45.7(3) . .
O7 W1 W2 132.5(5) . .
O10 W1 W2 81.7(4) . .
O9 W1 W2 29.8(4) . .
O1 W1 W2 84.9(4) . .
O8 W1 W2 120.0(4) . .
O15 W1 W2 44.0(3) . .
W4 W1 W2 89.66(2) . .
O6 W2 O2 100.7(6) . .
O6 W2 O9 101.5(6) . .
O2 W2 O9 92.3(5) . .
O6 W2 O5 105.4(6) . .
O2 W2 O5 89.5(5) . .
O9 W2 O5 152.2(5) . .
O6 W2 O11 93.5(6) . .
O2 W2 O11 165.7(5) . .
O9 W2 O11 86.6(5) . .
O5 W2 O11 85.0(5) . .
O6 W2 O15 168.1(5) . .
O2 W2 O15 91.1(5) . .
O9 W2 O15 76.2(5) . .
O5 W2 O15 76.0(5) . .
O11 W2 O15 74.8(4) . .
O6 W2 W3 136.0(5) . .
O2 W2 W3 87.3(4) . .
O9 W2 W3 121.5(4) . .
O5 W2 W3 30.9(4) . .
O11 W2 W3 81.2(3) . .
O15 W2 W3 45.3(3) . .
O6 W2 W1 131.9(5) . .
O2 W2 W1 91.9(4) . .
O9 W2 W1 31.1(4) . .
O5 W2 W1 121.2(4) . .
O11 W2 W1 79.9(4) . .
O15 W2 W1 45.2(3) . .
W3 W2 W1 90.39(2) . .
O16 W3 O1 99.7(6) . 2_655
O16 W3 O5 105.1(6) . .
O1 W3 O5 90.6(5) 2_655 .
O16 W3 O4 102.5(6) . .
O1 W3 O4 89.7(5) 2_655 .
O5 W3 O4 151.9(5) . .
O16 W3 O14 95.9(6) . .
O1 W3 O14 164.3(6) 2_655 .
O5 W3 O14 86.3(5) . .
O4 W3 O14 85.9(5) . .
O16 W3 O15 170.6(5) . .
O1 W3 O15 89.6(5) 2_655 .
O5 W3 O15 74.8(5) . .
O4 W3 O15 77.0(5) . .
O14 W3 O15 74.7(5) . .
O16 W3 W2 136.0(5) . .
O1 W3 W2 87.3(4) 2_655 .
O5 W3 W2 30.9(4) . .
O4 W3 W2 121.1(4) . .
O14 W3 W2 82.1(4) . .
O15 W3 W2 44.1(3) . .
O3 W4 O8 103.8(6) . .
O3 W4 O4 102.9(6) . .
O8 W4 O4 153.2(5) . .
O3 W4 O12 97.7(6) . .
O8 W4 O12 87.7(6) . .
O4 W4 O12 90.7(6) . .
O3 W4 O2 99.3(6) . 2_655
O8 W4 O2 87.1(5) . 2_655
O4 W4 O2 86.7(5) . 2_655
O12 W4 O2 162.9(5) . 2_655
O3 W4 O15 173.6(6) . .
O8 W4 O15 76.9(5) . .
O4 W4 O15 76.8(5) . .
O12 W4 O15 75.9(5) . .
O2 W4 O15 87.0(5) 2_655 .
O3 W4 W1 135.1(5) . .
O8 W4 W1 31.7(4) . .
O4 W4 W1 121.9(4) . .
O12 W4 W1 80.1(4) . .
O2 W4 W1 86.9(4) 2_655 .
O15 W4 W1 45.2(3) . .
O13 W5 O14 102.4(6) . .
O13 W5 O11 104.2(6) . .
O14 W5 O11 91.5(5) . .
O13 W5 O12 101.5(6) . .
O14 W5 O12 86.9(6) . .
O11 W5 O12 154.0(5) . .
O13 W5 O10 103.2(6) . .
O14 W5 O10 154.1(5) . .
O11 W5 O10 86.3(5) . .
O12 W5 O10 84.0(6) . .
O13 W5 O15 178.2(5) . .
O14 W5 O15 79.1(5) . .
O11 W5 O15 76.7(4) . .
O12 W5 O15 77.6(4) . .
O10 W5 O15 75.2(4) . .

loop_
_geom_bond_atom_site_label_1
_geom_bond_atom_site_label_2
_geom_bond_distance
_geom_bond_site_symmetry_2
C1 C2 1.30(3) .
C1 N1 1.37(2) .
C1 C6 1.58(3) .
C2 C3 1.33(3) .
C2 H2 0.9300 .
C3 C4 1.38(3) .
C3 H3 0.9300 .
C4 C5 1.37(3) .
C4 H4 0.9300 .
C5 N1 1.24(3) .
C5 C11 1.45(3) .
C6 N2 1.31(3) .
C6 C7 1.42(3) .
C7 C8 1.44(3) .
C7 H7 0.9300 .
C8 C9 1.23(3) .
C8 H8 0.9300 .
C9 C10 1.30(3) .
C9 H9 0.9300 .
C10 N2 1.30(3) .
C10 H10 0.9300 .
C11 C12 1.37(3) .
C11 N3 1.44(3) .
C12 C13 1.32(3) .
C12 H12 0.9300 .
C13 C14 1.54(3) .
C13 H13 0.9300 .
C14 C15 1.31(3) .
C14 H14 0.9300 .
C15 N3 1.36(3) .
C15 H15 0.9300 .
C16 N4 1.30(2) .
C16 C21 1.41(3) .
C16 C17 1.42(3) .
C17 C18 1.43(3) .
C17 H17 0.9300 .
C18 C19 1.41(3) .
C18 H18 0.9300 .
C19 C20 1.46(3) .
C19 H19 0.9300 .
C20 N4 1.26(3) .
C20 C26 1.44(3) .
C21 C22 1.34(3) .
C21 N5 1.41(3) .
C22 C23 1.38(3) .
C22 H22 0.9300 .
C23 C24 1.41(3) .
C23 H23 0.9300 .
C24 C25 1.40(3) .
C24 H24 0.9300 .
C25 N5 1.33(3) .
C25 H25 0.9300 .
C26 C27 1.33(3) .
C26 N6 1.35(2) .
C27 C28 1.25(3) .
C27 H27 0.9300 .
C28 C29 1.41(3) .
C28 H28 0.9300 .
C29 C30 1.33(3) .
C29 H29 0.9300 .
C30 N6 1.36(2) .
C30 H30 0.9300 .
Cl1 Cu2 2.174(5) .
Cl2 Cu1 2.208(5) .
Cl2 Cu2 2.735(5) .
Cu1 N3 1.959(17) .
Cu1 N1 1.966(16) .
Cu1 N2 1.975(16) .
Cu1 O13 2.320(12) .
Cu2 N4 1.943(16) .
Cu2 N5 1.976(16) .
Cu2 N6 1.981(16) .
O1 W3 1.822(11) 2_655
O1 W1 1.922(11) .
O2 W2 1.827(11) .
O2 W4 1.932(11) 2_655
O3 W4 1.688(13) .
O4 W4 1.894(12) .
O4 W3 1.911(12) .
O5 W2 1.883(12) .
O5 W3 1.883(13) .
O6 W2 1.689(12) .
O7 W1 1.657(14) .
O8 W4 1.856(14) .
O8 W1 1.925(13) .
O9 W2 1.842(12) .
O9 W1 1.915(12) .
O10 W1 1.861(12) .
O10 W5 1.978(13) .
O11 W5 1.865(12) .
O11 W2 1.956(11) .
O12 W4 1.905(13) .
O12 W5 1.921(13) .
O13 W5 1.689(11) .
O14 W5 1.846(14) .
O14 W3 2.006(12) .
O15 W5 2.241(11) .
O15 W2 2.250(11) .
O15 W3 2.296(11) .
O15 W1 2.297(11) .
O15 W4 2.318(11) .
O16 W3 1.682(15) .
W1 W4 3.2378(9) .
W1 W2 3.2394(9) .
W2 W3 3.2311(9) .
W3 O1 1.822(11) 2_655
W4 O2 1.932(11) 2_655
